data_4341441
loop_
_publ_author_name
'Blankenship, Trevor V.'
'Dickman, Matthew J.'
'van de Burgt, Lambertus J.'
'Latturner, Susan E.'

_publ_section_title
;
 Ca12InC13-x and Ba12InC18H4: Alkaline-Earth Indium Allenylides
 Synthesized in AE/Li Flux (AE = Ca, Ba).
;
_journal_issue 3
_journal_name_full 'Inorganic chemistry'
_journal_page_first 914
_journal_page_last 921
_journal_paper_doi 10.1021/ic502315m
_journal_volume 54
_journal_year 2015
_chemical_formula_sum 'C11.7 H0 Ca12 In'
_chemical_formula_weight 736.30
_chemical_name_systematic
; 
 ? 
;
_space_group_IT_number 204
_symmetry_cell_setting cubic
_symmetry_space_group_name_Hall '-I 2 2 3'
_symmetry_space_group_name_H-M 'I m -3'
_atom_sites_solution_hydrogens none
_atom_sites_solution_primary direct
_atom_sites_solution_secondary difmap
_audit_creation_method SHELXL-97
_cell_angle_alpha 90.00
_cell_angle_beta 90.00
_cell_angle_gamma 90.00
_cell_formula_units_Z 2
_cell_length_a 9.6055(8)
_cell_length_b 9.6055(8)
_cell_length_c 9.6055(8)
_cell_measurement_temperature 173(2)
_cell_volume 886.26(13)
_computing_cell_refinement 'Saint (Bruker, 2008)'
_computing_data_collection 'APEX2 (Bruker, 2008)'
_computing_data_reduction 'Saint (Bruker, 2008)'
_computing_structure_refinement 'SHELXL-97 (Sheldrick, 2008)'
_computing_structure_solution 'SHELXS-97 (Sheldrick, 2008)'
_diffrn_ambient_temperature 173(2)
_diffrn_measured_fraction_theta_full 0.991
_diffrn_measured_fraction_theta_max 0.991
_diffrn_measurement_device_type 'Bruker APEX-II CCD area-detector'
_diffrn_radiation_monochromator graphite
_diffrn_radiation_source 'fine-focus sealed tube'
_diffrn_radiation_type MoK\a
_diffrn_radiation_wavelength 0.71073
_diffrn_reflns_av_R_equivalents 0.0449
_diffrn_reflns_av_sigmaI/netI 0.0161
_diffrn_reflns_limit_h_max 12
_diffrn_reflns_limit_h_min -12
_diffrn_reflns_limit_k_max 12
_diffrn_reflns_limit_k_min -12
_diffrn_reflns_limit_l_max 12
_diffrn_reflns_limit_l_min -12
_diffrn_reflns_number 4634
_diffrn_reflns_theta_full 28.47
_diffrn_reflns_theta_max 28.47
_diffrn_reflns_theta_min 3.00
_exptl_absorpt_coefficient_mu 4.794
_exptl_absorpt_correction_T_max 0.866
_exptl_absorpt_correction_T_min 0.794
_exptl_absorpt_correction_type multi-scan
_exptl_absorpt_process_details 'SADABS (Bruker, 2008)'
_exptl_crystal_colour silver
_exptl_crystal_density_diffrn 2.759
_exptl_crystal_density_method 'not measured'
_exptl_crystal_description cube
_exptl_crystal_F_000 718
_exptl_crystal_size_max 0.05
_exptl_crystal_size_mid 0.04
_exptl_crystal_size_min 0.03
_refine_diff_density_max 0.372
_refine_diff_density_min -0.664
_refine_diff_density_rms 0.086
_refine_ls_extinction_coef 0.0006(3)
_refine_ls_extinction_expression Fc^*^=kFc[1+0.001xFc^2^\l^3^/sin(2\q)]^-1/4^
_refine_ls_extinction_method SHELXL
_refine_ls_goodness_of_fit_ref 1.090
_refine_ls_hydrogen_treatment none
_refine_ls_matrix_type full
_refine_ls_number_parameters 19
_refine_ls_number_reflns 223
_refine_ls_number_restraints 0
_refine_ls_restrained_S_all 1.090
_refine_ls_R_factor_all 0.0260
_refine_ls_R_factor_gt 0.0199
_refine_ls_shift/su_max 0.000
_refine_ls_shift/su_mean 0.000
_refine_ls_structure_factor_coef Fsqd
_refine_ls_weighting_details 'calc w=1/[\s^2^(Fo^2^)+(0.0091P)^2^+3.4920P] where P=(Fo^2^+2Fc^2^)/3'
_refine_ls_weighting_scheme calc
_refine_ls_wR_factor_gt 0.0382
_refine_ls_wR_factor_ref 0.0397
_reflns_number_gt 194
_reflns_number_total 223
_reflns_threshold_expression >2sigma(I)
_cod_data_source_file ic502315m_si_002.cif
_cod_data_source_block caliinccubic
_cod_depositor_comments
;
The following automatic conversions were performed:

'_exptl_absorpt_correction_type' value 'Multi-scan' changed to
'multi-scan' according to
/home/saulius/struct/COD-crude-data--automatic-downloads/rss-feeds/ACS/lib/dictionaries/cif_core.dic
dictionary named 'cif_core.dic' version 2.4.2 from 2011-04-26.

Automatic conversion script
Id: cif_fix_values 2827 2014-09-09 07:05:25Z andrius 

 Adding full bibliography for 4341440--4341442.cif.
;
_cod_original_sg_symbol_H-M Im-3
_cod_original_formula_sum 'C11.70 H0 Ca12 In'
_cod_database_code 4341441

loop_
_symmetry_equiv_pos_as_xyz
'x, y, z'
'-x, -y, z'
'-x, y, -z'
'x, -y, -z'
'z, x, y'
'z, -x, -y'
'-z, -x, y'
'-z, x, -y'
'y, z, x'
'-y, z, -x'
'y, -z, -x'
'-y, -z, x'
'x+1/2, y+1/2, z+1/2'
'-x+1/2, -y+1/2, z+1/2'
'-x+1/2, y+1/2, -z+1/2'
'x+1/2, -y+1/2, -z+1/2'
'z+1/2, x+1/2, y+1/2'
'z+1/2, -x+1/2, -y+1/2'
'-z+1/2, -x+1/2, y+1/2'
'-z+1/2, x+1/2, -y+1/2'
'y+1/2, z+1/2, x+1/2'
'-y+1/2, z+1/2, -x+1/2'
'y+1/2, -z+1/2, -x+1/2'
'-y+1/2, -z+1/2, x+1/2'
'-x, -y, -z'
'x, y, -z'
'x, -y, z'
'-x, y, z'
'-z, -x, -y'
'-z, x, y'
'z, x, -y'
'z, -x, y'
'-y, -z, -x'
'y, -z, x'
'-y, z, x'
'y, z, -x'
'-x+1/2, -y+1/2, -z+1/2'
'x+1/2, y+1/2, -z+1/2'
'x+1/2, -y+1/2, z+1/2'
'-x+1/2, y+1/2, z+1/2'
'-z+1/2, -x+1/2, -y+1/2'
'-z+1/2, x+1/2, y+1/2'
'z+1/2, x+1/2, -y+1/2'
'z+1/2, -x+1/2, y+1/2'
'-y+1/2, -z+1/2, -x+1/2'
'y+1/2, -z+1/2, x+1/2'
'-y+1/2, z+1/2, x+1/2'
'y+1/2, z+1/2, -x+1/2'

loop_
_atom_site_label
_atom_site_type_symbol
_atom_site_fract_x
_atom_site_fract_y
_atom_site_fract_z
_atom_site_U_iso_or_equiv
_atom_site_adp_type
_atom_site_occupancy
_atom_site_symmetry_multiplicity
_atom_site_calc_flag
_atom_site_refinement_flags
In1 In 0.0000 0.0000 0.0000 0.0091(2) Uani 1 24 d S
Ca2 Ca 0.30553(6) 0.18892(6) 0.0000 0.0159(2) Uani 1 2 d S
C1 C 0.5000 0.0000 0.0000 0.0121(11) Uani 1 8 d S
C2 C 0.5000 0.0000 0.1357(5) 0.0260(12) Uani 1 4 d S
C3 C 0.2500 0.2500 0.2500 0.018(2) Uani 0.675(17) 6 d SP

loop_
_atom_site_aniso_label
_atom_site_aniso_U_11
_atom_site_aniso_U_22
_atom_site_aniso_U_33
_atom_site_aniso_U_23
_atom_site_aniso_U_13
_atom_site_aniso_U_12
In1 0.0091(2) 0.0091(2) 0.0091(2) 0.000 0.000 0.000
Ca2 0.0092(3) 0.0095(3) 0.0291(4) 0.000 0.000 -0.0027(2)
C1 0.020(3) 0.002(2) 0.014(3) 0.000 0.000 0.000
C2 0.058(4) 0.009(2) 0.011(2) 0.000 0.000 0.000
C3 0.018(2) 0.018(2) 0.018(2) 0.0001(19) 0.0001(19) 0.0001(19)

loop_
_atom_type_symbol
_atom_type_description
_atom_type_scat_dispersion_real
_atom_type_scat_dispersion_imag
_atom_type_scat_source
C C 0.0033 0.0016 'International Tables Vol C Tables 4.2.6.8 and 6.1.1.4'
H H 0.0000 0.0000 'International Tables Vol C Tables 4.2.6.8 and 6.1.1.4'
Ca Ca 0.2262 0.3064 'International Tables Vol C Tables 4.2.6.8 and 6.1.1.4'
In In -0.7276 1.3100 'International Tables Vol C Tables 4.2.6.8 and 6.1.1.4'

loop_
_geom_angle_atom_site_label_1
_geom_angle_atom_site_label_2
_geom_angle_atom_site_label_3
_geom_angle
_geom_angle_site_symmetry_1
_geom_angle_site_symmetry_3
Ca2 In1 Ca2 116.571(5) . 33
Ca2 In1 Ca2 180.0 . 25
Ca2 In1 Ca2 63.429(5) 33 25
Ca2 In1 Ca2 63.429(5) . 9
Ca2 In1 Ca2 180.0 33 9
Ca2 In1 Ca2 116.571(5) 25 9
Ca2 In1 Ca2 116.571(5) . 29
Ca2 In1 Ca2 63.429(5) 33 29
Ca2 In1 Ca2 63.429(5) 25 29
Ca2 In1 Ca2 116.571(5) 9 29
Ca2 In1 Ca2 63.429(5) . 5
Ca2 In1 Ca2 116.571(5) 33 5
Ca2 In1 Ca2 116.571(5) 25 5
Ca2 In1 Ca2 63.429(5) 9 5
Ca2 In1 Ca2 180.000(17) 29 5
Ca2 In1 Ca2 63.429(5) . 31
Ca2 In1 Ca2 63.429(5) 33 31
Ca2 In1 Ca2 116.571(5) 25 31
Ca2 In1 Ca2 116.571(5) 9 31
Ca2 In1 Ca2 116.54(2) 29 31
Ca2 In1 Ca2 63.46(2) 5 31
Ca2 In1 Ca2 116.571(5) . 7
Ca2 In1 Ca2 116.571(5) 33 7
Ca2 In1 Ca2 63.429(5) 25 7
Ca2 In1 Ca2 63.429(5) 9 7
Ca2 In1 Ca2 63.46(2) 29 7
Ca2 In1 Ca2 116.54(2) 5 7
Ca2 In1 Ca2 180.00(2) 31 7
Ca2 In1 Ca2 116.571(5) . 35
Ca2 In1 Ca2 116.54(2) 33 35
Ca2 In1 Ca2 63.429(5) 25 35
Ca2 In1 Ca2 63.46(2) 9 35
Ca2 In1 Ca2 116.571(5) 29 35
Ca2 In1 Ca2 63.429(5) 5 35
Ca2 In1 Ca2 116.571(5) 31 35
Ca2 In1 Ca2 63.429(5) 7 35
Ca2 In1 Ca2 63.429(5) . 11
Ca2 In1 Ca2 63.46(2) 33 11
Ca2 In1 Ca2 116.571(5) 25 11
Ca2 In1 Ca2 116.54(2) 9 11
Ca2 In1 Ca2 63.429(5) 29 11
Ca2 In1 Ca2 116.571(5) 5 11
Ca2 In1 Ca2 63.429(5) 31 11
Ca2 In1 Ca2 116.571(5) 7 11
Ca2 In1 Ca2 180.000(17) 35 11
Ca2 In1 Ca2 63.46(2) . 27
Ca2 In1 Ca2 116.571(5) 33 27
Ca2 In1 Ca2 116.54(2) 25 27
Ca2 In1 Ca2 63.429(5) 9 27
Ca2 In1 Ca2 63.429(5) 29 27
Ca2 In1 Ca2 116.571(5) 5 27
Ca2 In1 Ca2 116.571(5) 31 27
Ca2 In1 Ca2 63.429(5) 7 27
Ca2 In1 Ca2 116.571(5) 35 27
Ca2 In1 Ca2 63.429(5) 11 27
Ca2 In1 Ca2 116.54(2) . 3
Ca2 In1 Ca2 63.429(5) 33 3
Ca2 In1 Ca2 63.46(2) 25 3
Ca2 In1 Ca2 116.571(5) 9 3
Ca2 In1 Ca2 116.571(5) 29 3
Ca2 In1 Ca2 63.429(5) 5 3
Ca2 In1 Ca2 63.429(5) 31 3
Ca2 In1 Ca2 116.571(5) 7 3
Ca2 In1 Ca2 63.429(5) 35 3
Ca2 In1 Ca2 116.571(5) 11 3
Ca2 In1 Ca2 180.00(2) 27 3
C2 Ca2 C3 90.07(3) 45 .
C2 Ca2 C3 90.07(3) 45 14_554
C3 Ca2 C3 143.45(3) . 14_554
C2 Ca2 C1 86.21(8) 45 .
C3 Ca2 C1 108.238(13) . .
C3 Ca2 C1 108.238(13) 14_554 .
C2 Ca2 C2 86.62(7) 45 25_655
C3 Ca2 C2 134.82(8) . 25_655
C3 Ca2 C2 81.65(8) 14_554 25_655
C1 Ca2 C2 26.59(8) . 25_655
C2 Ca2 C2 86.62(7) 45 .
C3 Ca2 C2 81.65(8) . .
C3 Ca2 C2 134.82(8) 14_554 .
C1 Ca2 C2 26.59(8) . .
C2 Ca2 C2 53.18(16) 25_655 .
C2 Ca2 In1 169.69(8) 45 .
C3 Ca2 In1 86.710(14) . .
C3 Ca2 In1 86.710(14) 14_554 .
C1 Ca2 In1 104.100(18) . .
C2 Ca2 In1 102.582(18) 25_655 .
C2 Ca2 In1 102.582(18) . .
C2 Ca2 Ca2 66.19(3) 45 41
C3 Ca2 Ca2 45.829(9) . 41
C3 Ca2 Ca2 155.98(3) 14_554 41
C1 Ca2 Ca2 68.308(7) . 41
C2 Ca2 Ca2 92.81(8) 25_655 41
C2 Ca2 Ca2 44.76(7) . 41
In1 Ca2 Ca2 117.307(11) . 41
C2 Ca2 Ca2 66.19(3) 45 19_554
C3 Ca2 Ca2 155.98(3) . 19_554
C3 Ca2 Ca2 45.829(9) 14_554 19_554
C1 Ca2 Ca2 68.308(7) . 19_554
C2 Ca2 Ca2 44.76(7) 25_655 19_554
C2 Ca2 Ca2 92.81(8) . 19_554
In1 Ca2 Ca2 117.307(11) . 19_554
Ca2 Ca2 Ca2 115.958(19) 41 19_554
C2 Ca2 Ca2 54.62(6) 45 45
C3 Ca2 Ca2 45.829(9) . 45
C3 Ca2 Ca2 108.045(19) 14_554 45
C1 Ca2 Ca2 125.45(2) . 45
C2 Ca2 Ca2 139.10(4) 25_655 45
C2 Ca2 Ca2 106.34(6) . 45
In1 Ca2 Ca2 117.306(11) . 45
Ca2 Ca2 Ca2 61.95(2) 41 45
Ca2 Ca2 Ca2 115.37(2) 19_554 45
C2 Ca2 Ca2 54.62(6) 45 47_554
C3 Ca2 Ca2 108.045(19) . 47_554
C3 Ca2 Ca2 45.829(9) 14_554 47_554
C1 Ca2 Ca2 125.45(2) . 47_554
C2 Ca2 Ca2 106.34(6) 25_655 47_554
C2 Ca2 Ca2 139.10(4) . 47_554
In1 Ca2 Ca2 117.306(11) . 47_554
Ca2 Ca2 Ca2 115.37(2) 41 47_554
Ca2 Ca2 Ca2 61.95(2) 19_554 47_554
Ca2 Ca2 Ca2 64.013(19) 45 47_554
C2 Ca2 Ca2 124.353(16) 45 11
C3 Ca2 Ca2 144.995(14) . 11
C3 Ca2 Ca2 44.171(9) 14_554 11
C1 Ca2 Ca2 82.699(19) . 11
C2 Ca2 Ca2 61.59(6) 25_655 11
C2 Ca2 Ca2 104.39(7) . 11
In1 Ca2 Ca2 58.286(2) . 11
Ca2 Ca2 Ca2 148.99(2) 41 11
Ca2 Ca2 Ca2 59.024(11) 19_554 11
Ca2 Ca2 Ca2 149.04(2) 45 11
Ca2 Ca2 Ca2 90.0 47_554 11
C2 C1 C2 180.0 25_655 .
C2 C1 Ca2 90.0 25_655 .
C2 C1 Ca2 90.0 . .
C2 C1 Ca2 90.0 25_655 27
C2 C1 Ca2 90.0 . 27
Ca2 C1 Ca2 88.34(3) . 27
C2 C1 Ca2 90.0 25_655 3_655
C2 C1 Ca2 90.0 . 3_655
Ca2 C1 Ca2 91.66(3) . 3_655
Ca2 C1 Ca2 180.00(3) 27 3_655
C2 C1 Ca2 90.0 25_655 25_655
C2 C1 Ca2 90.0 . 25_655
Ca2 C1 Ca2 180.0 . 25_655
Ca2 C1 Ca2 91.66(3) 27 25_655
Ca2 C1 Ca2 88.34(3) 3_655 25_655
C1 C2 Ca2 132.04(8) . 41
C1 C2 Ca2 132.04(8) . 43_545
Ca2 C2 Ca2 95.92(16) 41 43_545
C1 C2 Ca2 63.41(8) . .
Ca2 C2 Ca2 80.621(19) 41 .
Ca2 C2 Ca2 139.69(6) 43_545 .
C1 C2 Ca2 63.41(8) . 27
Ca2 C2 Ca2 139.69(6) 41 27
Ca2 C2 Ca2 80.621(19) 43_545 27
Ca2 C2 Ca2 77.08(7) . 27
C1 C2 Ca2 63.41(8) . 3_655
Ca2 C2 Ca2 80.621(19) 41 3_655
Ca2 C2 Ca2 139.69(6) 43_545 3_655
Ca2 C2 Ca2 79.79(7) . 3_655
Ca2 C2 Ca2 126.82(16) 27 3_655
C1 C2 Ca2 63.41(8) . 25_655
Ca2 C2 Ca2 139.69(6) 41 25_655
Ca2 C2 Ca2 80.621(19) 43_545 25_655
Ca2 C2 Ca2 126.82(16) . 25_655
Ca2 C2 Ca2 79.79(7) 27 25_655
Ca2 C2 Ca2 77.08(7) 3_655 25_655
Ca2 C3 Ca2 180.0 41 5
Ca2 C3 Ca2 91.658(19) 41 37
Ca2 C3 Ca2 88.342(19) 5 37
Ca2 C3 Ca2 91.658(19) 41 45
Ca2 C3 Ca2 88.342(19) 5 45
Ca2 C3 Ca2 91.658(19) 37 45
Ca2 C3 Ca2 88.342(19) 41 9
Ca2 C3 Ca2 91.658(19) 5 9
Ca2 C3 Ca2 88.342(19) 37 9
Ca2 C3 Ca2 180.0 45 9
Ca2 C3 Ca2 88.342(19) 41 .
Ca2 C3 Ca2 91.658(19) 5 .
Ca2 C3 Ca2 180.0 37 .
Ca2 C3 Ca2 88.342(19) 45 .
Ca2 C3 Ca2 91.658(19) 9 .

loop_
_geom_bond_atom_site_label_1
_geom_bond_atom_site_label_2
_geom_bond_distance
_geom_bond_site_symmetry_2
In1 Ca2 3.4505(7) .
In1 Ca2 3.4505(7) 33
In1 Ca2 3.4505(7) 25
In1 Ca2 3.4505(7) 9
In1 Ca2 3.4505(7) 29
In1 Ca2 3.4505(7) 5
In1 Ca2 3.4505(7) 31
In1 Ca2 3.4505(7) 7
In1 Ca2 3.4505(7) 35
In1 Ca2 3.4505(7) 11
In1 Ca2 3.4505(7) 27
In1 Ca2 3.4505(7) 3
Ca2 C2 2.515(3) 45
Ca2 C3 2.5289(3) .
Ca2 C3 2.5289(3) 14_554
Ca2 C1 2.6042(6) .
Ca2 C2 2.912(2) 25_655
Ca2 C2 2.912(2) .
Ca2 Ca2 3.5243(7) 41
Ca2 Ca2 3.5243(7) 19_554
Ca2 Ca2 3.5243(7) 45
Ca2 Ca2 3.5243(7) 47_554
Ca2 Ca2 3.6278(7) 11
C1 C2 1.304(5) 25_655
C1 C2 1.304(5) .
C1 Ca2 2.6043(6) 27
C1 Ca2 2.6043(6) 3_655
C1 Ca2 2.6043(6) 25_655
C2 Ca2 2.515(3) 41
C2 Ca2 2.515(3) 43_545
C2 Ca2 2.912(2) 27
C2 Ca2 2.912(2) 3_655
C2 Ca2 2.912(2) 25_655
C3 Ca2 2.5289(3) 41
C3 Ca2 2.5289(3) 5
C3 Ca2 2.5289(3) 37
C3 Ca2 2.5289(3) 45
C3 Ca2 2.5289(3) 9
